data_4333199
loop_
_publ_author_name
'Waterman, Rory'
'Tilley, T. Don'

_publ_section_title
;
 Antimony&#x2212;Antimony Bond Formation by Reductive Elimination from a
 Hafnium Bis(stibido) Complex
;
_journal_issue 24
_journal_name_full 'Inorganic Chemistry'
_journal_page_first 9625
_journal_page_last 9627
_journal_paper_doi 10.1021/ic061826q
_journal_volume 45
_journal_year 2006
_chemical_formula_sum 'C56.5 H69 Hf Sb2'
_chemical_formula_weight 1170.11
_chemical_name_systematic
; 
 ? 
;
_space_group_IT_number 2
_symmetry_cell_setting triclinic
_symmetry_space_group_name_Hall '-P 1'
_symmetry_space_group_name_H-M 'P -1'
_atom_sites_solution_hydrogens geom
_atom_sites_solution_primary direct
_atom_sites_solution_secondary difmap
_audit_creation_method SHELXL-97
_cell_angle_alpha 76.623(5)
_cell_angle_beta 84.637(5)
_cell_angle_gamma 74.514(5)
_cell_formula_units_Z 2
_cell_length_a 11.093(4)
_cell_length_b 12.676(4)
_cell_length_c 18.803(6)
_cell_measurement_temperature 127(2)
_cell_volume 2477.4(14)
_computing_cell_refinement 'Bruker SMART'
_computing_data_collection 'Bruker SMART'
_computing_data_reduction 'Bruker SHELXTL'
_computing_molecular_graphics 'Bruker SHELXTL'
_computing_publication_material 'Bruker SHELXTL'
_computing_structure_refinement 'SHELXL-97 (Sheldrick, 1997)'
_computing_structure_solution 'SHELXS-97 (Sheldrick, 1990)'
_diffrn_ambient_temperature 127(2)
_diffrn_measured_fraction_theta_full 0.908
_diffrn_measured_fraction_theta_max 0.908
_diffrn_measurement_device_type 'CCD area detector'
_diffrn_measurement_method 'phi and omega scans'
_diffrn_radiation_monochromator graphite
_diffrn_radiation_source 'fine-focus sealed tube'
_diffrn_radiation_type MoK\a
_diffrn_radiation_wavelength 0.71073
_diffrn_reflns_av_R_equivalents 0.0678
_diffrn_reflns_av_sigmaI/netI 0.0912
_diffrn_reflns_limit_h_max 13
_diffrn_reflns_limit_h_min -8
_diffrn_reflns_limit_k_max 15
_diffrn_reflns_limit_k_min -15
_diffrn_reflns_limit_l_max 23
_diffrn_reflns_limit_l_min -23
_diffrn_reflns_number 14041
_diffrn_reflns_theta_full 26.44
_diffrn_reflns_theta_max 26.44
_diffrn_reflns_theta_min 3.34
_exptl_absorpt_coefficient_mu 3.208
_exptl_absorpt_correction_T_max 0.7834
_exptl_absorpt_correction_T_min 0.5523
_exptl_absorpt_correction_type empirical
_exptl_absorpt_process_details 'SHELXL-97 (Sheldrick, 1997)'
_exptl_crystal_colour violet
_exptl_crystal_density_diffrn 1.569
_exptl_crystal_density_method 'not measured'
_exptl_crystal_description block
_exptl_crystal_F_000 1164
_exptl_crystal_size_max 0.21
_exptl_crystal_size_mid 0.17
_exptl_crystal_size_min 0.08
_refine_diff_density_max 3.426
_refine_diff_density_min -2.522
_refine_diff_density_rms 0.231
_refine_ls_extinction_method none
_refine_ls_goodness_of_fit_ref 0.962
_refine_ls_hydrogen_treatment constr
_refine_ls_matrix_type full
_refine_ls_number_parameters 511
_refine_ls_number_reflns 9248
_refine_ls_number_restraints 0
_refine_ls_restrained_S_all 0.962
_refine_ls_R_factor_all 0.0828
_refine_ls_R_factor_gt 0.0581
_refine_ls_shift/su_max 0.019
_refine_ls_shift/su_mean 0.009
_refine_ls_structure_factor_coef Fsqd
_refine_ls_weighting_details 'calc w=1/[\s^2^(Fo^2^)+(0.0964P)^2^+0.0000P] where P=(Fo^2^+2Fc^2^)/3'
_refine_ls_weighting_scheme calc
_refine_ls_wR_factor_gt 0.1475
_refine_ls_wR_factor_ref 0.1603
_reflns_number_gt 6436
_reflns_number_total 9248
_reflns_threshold_expression >2sigma(I)
_cod_data_source_file ic061826qsup1.cif
_cod_data_source_block rw0206m
_cod_depositor_comments
;
The following automatic conversions were performed:

'_symmetry_cell_setting' value 'Triclinic' changed to 'triclinic'
according to /home/saulius/struct/CIF-dictionaries/cif_core.dic
dictionary named 'cif_core.dic' version 2.4.2 from 2011-04-26.

Automatic conversion script
Id: cif_fix_values 1891 2012-01-12 08:04:46Z andrius 
;
_cod_original_sg_symbol_H-M P-1
_cod_original_formula_sum 'C56.50 H69 Hf Sb2'
_cod_database_code 4333199

loop_
_symmetry_equiv_pos_as_xyz
'x, y, z'
'-x, -y, -z'

loop_
_atom_site_label
_atom_site_type_symbol
_atom_site_fract_x
_atom_site_fract_y
_atom_site_fract_z
_atom_site_U_iso_or_equiv
_atom_site_adp_type
_atom_site_occupancy
_atom_site_symmetry_multiplicity
_atom_site_calc_flag
_atom_site_refinement_flags
Hf Hf 0.56640(3) 0.26951(3) 0.262338(19) 0.02603(13) Uani 1 1 d .
Sb1 Sb 0.49286(6) 0.07877(5) 0.25564(3) 0.03394(18) Uani 1 1 d .
Sb2 Sb 0.29578(5) 0.39935(5) 0.25181(3) 0.02576(16) Uani 1 1 d .
C65 C 0.7235(8) 0.2341(8) 0.3551(5) 0.031(2) Uani 1 1 d .
C21 C 0.2329(8) 0.4183(7) 0.1418(5) 0.0270(19) Uani 1 1 d .
C11 C 0.2216(8) 0.5775(7) 0.2548(4) 0.0257(19) Uani 1 1 d .
C22 C 0.1571(8) 0.3502(7) 0.1319(5) 0.028(2) Uani 1 1 d .
C641 C 0.6977(9) 0.4481(8) 0.3369(5) 0.036(2) Uani 1 1 d .
H64A H 0.7267 0.4569 0.3824 0.053 Uiso 1 1 calc R
H64B H 0.6300 0.5136 0.3180 0.053 Uiso 1 1 calc R
H64C H 0.7673 0.4415 0.3007 0.053 Uiso 1 1 calc R
C64 C 0.6496(8) 0.3427(7) 0.3520(5) 0.029(2) Uani 1 1 d .
C19 C 0.0074(8) 0.5358(8) 0.2641(6) 0.038(2) Uani 1 1 d .
H19A H -0.0802 0.5758 0.2707 0.057 Uiso 1 1 calc R
H19B H 0.0299 0.4704 0.3045 0.057 Uiso 1 1 calc R
H19C H 0.0185 0.5111 0.2177 0.057 Uiso 1 1 calc R
C53 C 0.7388(8) 0.3331(8) 0.1882(5) 0.033(2) Uani 1 1 d .
H53A H 0.8061 0.3573 0.2070 0.040 Uiso 1 1 calc R
C43 C 0.4602(9) -0.2423(8) 0.3979(5) 0.036(2) Uani 1 1 d .
H43A H 0.5121 -0.3166 0.4081 0.043 Uiso 1 1 calc R
C63 C 0.5290(8) 0.3382(7) 0.3800(5) 0.0262(19) Uani 1 1 d .
C15 C 0.0346(9) 0.7203(8) 0.2714(5) 0.036(2) Uani 1 1 d .
H15A H -0.0539 0.7427 0.2774 0.043 Uiso 1 1 calc R
C36 C 0.4162(9) -0.0269(8) 0.1416(5) 0.035(2) Uani 1 1 d .
C631 C 0.4264(8) 0.4293(7) 0.4036(5) 0.031(2) Uani 1 1 d .
H63A H 0.4404 0.4331 0.4536 0.046 Uiso 1 1 calc R
H63B H 0.3454 0.4127 0.4022 0.046 Uiso 1 1 calc R
H63C H 0.4267 0.5013 0.3705 0.046 Uiso 1 1 calc R
C32 C 0.6424(9) -0.0615(8) 0.1421(5) 0.034(2) Uani 1 1 d .
C49 C 0.2229(8) 0.0880(8) 0.3588(5) 0.034(2) Uani 1 1 d .
H49A H 0.2630 0.1424 0.3266 0.051 Uiso 1 1 calc R
H49B H 0.1994 0.1100 0.4058 0.051 Uiso 1 1 calc R
H49C H 0.1478 0.0862 0.3360 0.051 Uiso 1 1 calc R
C621 C 0.4224(9) 0.1800(8) 0.4398(5) 0.037(2) Uani 1 1 d .
H62A H 0.4323 0.1691 0.4925 0.055 Uiso 1 1 calc R
H62B H 0.4235 0.1084 0.4281 0.055 Uiso 1 1 calc R
H62C H 0.3426 0.2341 0.4258 0.055 Uiso 1 1 calc R
C14 C 0.1028(8) 0.7966(7) 0.2713(5) 0.030(2) Uani 1 1 d .
C23 C 0.1235(9) 0.3555(8) 0.0621(5) 0.035(2) Uani 1 1 d .
H23A H 0.0740 0.3079 0.0557 0.041 Uiso 1 1 calc R
C45 C 0.2695(9) -0.1132(8) 0.4153(5) 0.033(2) Uani 1 1 d .
H45A H 0.1885 -0.0968 0.4381 0.040 Uiso 1 1 calc R
C62 C 0.5279(8) 0.2237(8) 0.3986(4) 0.030(2) Uani 1 1 d .
C18 C 0.0363(9) 0.9136(8) 0.2810(6) 0.042(2) Uani 1 1 d .
H18A H 0.0978 0.9573 0.2787 0.063 Uiso 1 1 calc R
H18B H -0.0087 0.9091 0.3286 0.063 Uiso 1 1 calc R
H18C H -0.0234 0.9502 0.2420 0.063 Uiso 1 1 calc R
C16 C 0.0902(9) 0.6126(8) 0.2631(5) 0.032(2) Uani 1 1 d .
C61 C 0.6480(8) 0.1605(7) 0.3843(5) 0.029(2) Uani 1 1 d .
C54 C 0.6284(9) 0.4040(8) 0.1577(5) 0.035(2) Uani 1 1 d .
H54A H 0.6035 0.4873 0.1515 0.041 Uiso 1 1 calc R
C26 C 0.2631(9) 0.4951(8) 0.0801(5) 0.036(2) Uani 1 1 d .
C34 C 0.5482(10) -0.1395(8) 0.0635(5) 0.041(2) Uani 1 1 d .
C29 C 0.3365(10) 0.5762(8) 0.0861(5) 0.041(2) Uani 1 1 d .
H29A H 0.3508 0.6200 0.0372 0.061 Uiso 1 1 calc R
H29B H 0.4171 0.5348 0.1078 0.061 Uiso 1 1 calc R
H29C H 0.2894 0.6268 0.1171 0.061 Uiso 1 1 calc R
C12 C 0.2908(8) 0.6566(7) 0.2531(5) 0.030(2) Uani 1 1 d .
C27 C 0.1067(9) 0.2768(8) 0.1950(5) 0.036(2) Uani 1 1 d .
H27A H 0.0571 0.2358 0.1768 0.054 Uiso 1 1 calc R
H27B H 0.0536 0.3230 0.2268 0.054 Uiso 1 1 calc R
H27C H 0.1763 0.2234 0.2228 0.054 Uiso 1 1 calc R
C25 C 0.2251(9) 0.4980(8) 0.0123(5) 0.038(2) Uani 1 1 d .
H25A H 0.2456 0.5513 -0.0284 0.046 Uiso 1 1 calc R
C41 C 0.4307(9) -0.0502(7) 0.3391(5) 0.034(2) Uani 1 1 d .
C24 C 0.1585(9) 0.4267(8) 0.0012(5) 0.038(2) Uani 1 1 d .
C55 C 0.5658(9) 0.3397(8) 0.1264(5) 0.036(2) Uani 1 1 d .
H55A H 0.4908 0.3698 0.0952 0.044 Uiso 1 1 calc R
C46 C 0.3123(8) -0.0260(7) 0.3708(5) 0.029(2) Uani 1 1 d .
C44 C 0.3400(10) -0.2223(8) 0.4277(5) 0.035(2) Uani 1 1 d .
C33 C 0.6525(10) -0.1239(8) 0.0892(6) 0.045(3) Uani 1 1 d .
H33A H 0.7330 -0.1563 0.0705 0.053 Uiso 1 1 calc R
C35 C 0.4311(9) -0.0920(8) 0.0895(5) 0.037(2) Uani 1 1 d .
H35A H 0.3594 -0.1037 0.0717 0.045 Uiso 1 1 calc R
C28 C 0.1248(10) 0.4230(9) -0.0748(5) 0.044(3) Uani 1 1 d .
H28A H 0.0755 0.3680 -0.0706 0.065 Uiso 1 1 calc R
H28B H 0.2016 0.4014 -0.1041 0.065 Uiso 1 1 calc R
H28C H 0.0756 0.4972 -0.0987 0.065 Uiso 1 1 calc R
C31 C 0.5236(9) -0.0127(7) 0.1685(5) 0.034(2) Uani 1 1 d .
C37 C 0.7598(9) -0.0487(8) 0.1648(6) 0.041(2) Uani 1 1 d .
H37A H 0.7416 -0.0034 0.2021 0.062 Uiso 1 1 calc R
H37B H 0.8027 -0.0114 0.1223 0.062 Uiso 1 1 calc R
H37C H 0.8137 -0.1228 0.1850 0.062 Uiso 1 1 calc R
C42 C 0.5083(9) -0.1589(7) 0.3539(5) 0.032(2) Uani 1 1 d .
C13 C 0.2294(9) 0.7630(8) 0.2613(5) 0.036(2) Uani 1 1 d .
H13A H 0.2774 0.8153 0.2600 0.043 Uiso 1 1 calc R
C52 C 0.7467(9) 0.2253(8) 0.1796(5) 0.040(2) Uani 1 1 d .
H52A H 0.8211 0.1600 0.1912 0.047 Uiso 1 1 calc R
C51 C 0.6440(9) 0.2281(8) 0.1395(5) 0.038(2) Uani 1 1 d .
H51A H 0.6323 0.1648 0.1198 0.046 Uiso 1 1 calc R
C38 C 0.5594(11) -0.2103(9) 0.0080(6) 0.055(3) Uani 1 1 d .
H38A H 0.6479 -0.2379 -0.0054 0.083 Uiso 1 1 calc R
H38B H 0.5141 -0.1651 -0.0356 0.083 Uiso 1 1 calc R
H38C H 0.5236 -0.2740 0.0289 0.083 Uiso 1 1 calc R
C48 C 0.2835(10) -0.3158(8) 0.4693(6) 0.045(3) Uani 1 1 d .
H48A H 0.3464 -0.3876 0.4733 0.068 Uiso 1 1 calc R
H48B H 0.2117 -0.3173 0.4432 0.068 Uiso 1 1 calc R
H48C H 0.2559 -0.3031 0.5184 0.068 Uiso 1 1 calc R
C47 C 0.6387(9) -0.1926(8) 0.3231(6) 0.040(2) Uani 1 1 d .
H47A H 0.6615 -0.1265 0.2925 0.061 Uiso 1 1 calc R
H47B H 0.6432 -0.2478 0.2935 0.061 Uiso 1 1 calc R
H47C H 0.6969 -0.2255 0.3632 0.061 Uiso 1 1 calc R
C651 C 0.8616(9) 0.1995(9) 0.3443(6) 0.042(2) Uani 1 1 d .
H65A H 0.9014 0.1923 0.3902 0.062 Uiso 1 1 calc R
H65B H 0.8890 0.2561 0.3061 0.062 Uiso 1 1 calc R
H65C H 0.8855 0.1272 0.3295 0.062 Uiso 1 1 calc R
C39 C 0.2877(9) 0.0304(8) 0.1624(6) 0.041(2) Uani 1 1 d .
H39A H 0.2272 0.0081 0.1379 0.061 Uiso 1 1 calc R
H39B H 0.2761 0.1117 0.1475 0.061 Uiso 1 1 calc R
H39C H 0.2745 0.0093 0.2155 0.061 Uiso 1 1 calc R
C611 C 0.6960(10) 0.0360(7) 0.4095(5) 0.038(2) Uani 1 1 d .
H61A H 0.7219 0.0185 0.4602 0.057 Uiso 1 1 calc R
H61B H 0.7678 0.0086 0.3783 0.057 Uiso 1 1 calc R
H61C H 0.6295 -0.0005 0.4066 0.057 Uiso 1 1 calc R
C17 C 0.4301(8) 0.6337(7) 0.2396(5) 0.033(2) Uani 1 1 d .
H17A H 0.4577 0.7004 0.2411 0.049 Uiso 1 1 calc R
H17B H 0.4517 0.6151 0.1915 0.049 Uiso 1 1 calc R
H17C H 0.4717 0.5706 0.2775 0.049 Uiso 1 1 calc R
C1S C 0.0505(16) 0.3581(13) 0.4729(9) 0.091(5) Uiso 1 1 d .
H1SA H -0.0195 0.3627 0.4424 0.110 Uiso 1 1 calc R
H1SB H 0.1249 0.3654 0.4405 0.110 Uiso 1 1 calc R
C2S C 0.0786(15) 0.2491(13) 0.5281(9) 0.093(5) Uiso 1 1 d .
H2SA H 0.0997 0.1868 0.5028 0.140 Uiso 1 1 calc R
H2SB H 0.0050 0.2443 0.5606 0.140 Uiso 1 1 calc R
H2SC H 0.1495 0.2451 0.5570 0.140 Uiso 1 1 calc R
C3S C 0.015(3) 0.449(2) 0.5162(16) 0.072(8) Uiso 0.50 1 d P
C6S C 0.053(2) -0.057(2) 0.0521(14) 0.159(9) Uiso 1 1 d .
C5S C -0.068(2) 0.1740(18) -0.0125(12) 0.126(7) Uiso 1 1 d .
C4S C 0.013(3) 0.044(3) 0.0472(16) 0.178(11) Uiso 1 1 d .

loop_
_atom_site_aniso_label
_atom_site_aniso_U_11
_atom_site_aniso_U_22
_atom_site_aniso_U_33
_atom_site_aniso_U_23
_atom_site_aniso_U_13
_atom_site_aniso_U_12
Hf 0.0264(2) 0.0240(2) 0.0271(2) -0.00157(15) 0.00305(15) -0.01004(16)
Sb1 0.0424(4) 0.0268(3) 0.0355(4) -0.0062(3) 0.0056(3) -0.0164(3)
Sb2 0.0281(3) 0.0213(3) 0.0275(3) -0.0006(2) 0.0005(2) -0.0101(2)
C65 0.027(5) 0.033(5) 0.033(5) -0.005(4) 0.003(4) -0.009(4)
C21 0.027(5) 0.023(5) 0.028(5) 0.000(4) -0.002(4) -0.006(4)
C11 0.036(5) 0.016(4) 0.023(4) 0.001(3) 0.002(4) -0.009(4)
C22 0.024(5) 0.023(5) 0.033(5) 0.001(4) 0.000(4) -0.006(4)
C641 0.041(6) 0.028(5) 0.039(5) 0.000(4) 0.001(4) -0.018(4)
C64 0.033(5) 0.024(5) 0.035(5) -0.001(4) -0.002(4) -0.016(4)
C19 0.022(5) 0.031(5) 0.064(7) -0.011(5) -0.009(5) -0.009(4)
C53 0.030(5) 0.033(5) 0.038(5) -0.002(4) 0.011(4) -0.018(4)
C43 0.042(6) 0.029(5) 0.036(5) -0.005(4) -0.007(4) -0.008(4)
C63 0.035(5) 0.018(4) 0.029(5) -0.004(3) -0.006(4) -0.010(4)
C15 0.031(5) 0.033(5) 0.037(5) -0.005(4) 0.003(4) -0.002(4)
C36 0.041(6) 0.030(5) 0.035(5) -0.005(4) 0.003(4) -0.014(4)
C631 0.031(5) 0.027(5) 0.035(5) -0.006(4) -0.005(4) -0.008(4)
C32 0.050(6) 0.026(5) 0.031(5) -0.006(4) -0.008(4) -0.014(4)
C49 0.030(5) 0.037(5) 0.041(5) -0.007(4) 0.000(4) -0.017(4)
C621 0.041(6) 0.041(6) 0.032(5) -0.004(4) 0.003(4) -0.023(5)
C14 0.022(5) 0.028(5) 0.036(5) -0.005(4) -0.002(4) -0.004(4)
C23 0.041(6) 0.033(5) 0.032(5) -0.005(4) -0.007(4) -0.013(4)
C45 0.034(5) 0.037(6) 0.033(5) -0.009(4) -0.001(4) -0.014(4)
C62 0.034(5) 0.033(5) 0.019(4) 0.004(4) 0.001(4) -0.014(4)
C18 0.042(6) 0.028(5) 0.057(7) -0.017(5) -0.010(5) -0.003(5)
C16 0.035(5) 0.030(5) 0.034(5) -0.006(4) 0.006(4) -0.014(4)
C61 0.032(5) 0.025(5) 0.027(5) 0.001(4) 0.000(4) -0.009(4)
C54 0.046(6) 0.031(5) 0.027(5) 0.005(4) 0.008(4) -0.022(5)
C26 0.037(5) 0.030(5) 0.044(6) -0.007(4) 0.006(5) -0.017(4)
C34 0.058(7) 0.027(5) 0.036(5) -0.001(4) 0.002(5) -0.013(5)
C29 0.049(6) 0.047(6) 0.033(5) -0.004(4) 0.006(5) -0.029(5)
C12 0.031(5) 0.028(5) 0.028(5) 0.006(4) -0.006(4) -0.011(4)
C27 0.038(5) 0.028(5) 0.042(6) -0.002(4) 0.000(4) -0.014(4)
C25 0.041(6) 0.036(6) 0.037(5) 0.001(4) 0.002(4) -0.020(5)
C41 0.044(6) 0.020(5) 0.037(5) 0.001(4) 0.001(4) -0.013(4)
C24 0.042(6) 0.034(6) 0.040(6) -0.011(4) 0.007(5) -0.012(5)
C55 0.041(6) 0.042(6) 0.020(4) 0.006(4) 0.006(4) -0.013(5)
C46 0.032(5) 0.028(5) 0.033(5) -0.007(4) 0.000(4) -0.018(4)
C44 0.056(6) 0.029(5) 0.024(5) -0.002(4) -0.008(4) -0.016(5)
C33 0.049(6) 0.037(6) 0.045(6) -0.005(5) 0.013(5) -0.013(5)
C35 0.037(6) 0.034(5) 0.040(6) 0.001(4) -0.005(4) -0.015(4)
C28 0.056(7) 0.052(7) 0.028(5) -0.007(5) -0.003(5) -0.022(5)
C31 0.037(5) 0.023(5) 0.041(5) -0.002(4) 0.005(4) -0.011(4)
C37 0.031(5) 0.034(6) 0.058(7) -0.009(5) 0.000(5) -0.008(4)
C42 0.042(6) 0.029(5) 0.031(5) -0.005(4) -0.005(4) -0.017(4)
C13 0.050(6) 0.027(5) 0.034(5) -0.004(4) -0.003(5) -0.017(5)
C52 0.026(5) 0.040(6) 0.044(6) 0.001(5) 0.012(4) -0.007(4)
C51 0.047(6) 0.034(6) 0.033(5) -0.002(4) 0.005(5) -0.015(5)
C38 0.068(8) 0.049(7) 0.051(7) -0.016(6) 0.003(6) -0.015(6)
C48 0.052(7) 0.030(6) 0.048(6) 0.007(5) -0.004(5) -0.014(5)
C47 0.041(6) 0.025(5) 0.050(6) -0.004(4) -0.008(5) -0.002(4)
C651 0.033(5) 0.046(6) 0.043(6) -0.003(5) -0.003(5) -0.010(5)
C39 0.031(5) 0.041(6) 0.053(6) -0.008(5) -0.005(5) -0.015(5)
C611 0.049(6) 0.024(5) 0.039(5) -0.004(4) -0.010(5) -0.006(4)
C17 0.036(5) 0.022(5) 0.041(5) -0.002(4) -0.004(4) -0.010(4)

loop_
_atom_type_symbol
_atom_type_description
_atom_type_scat_dispersion_real
_atom_type_scat_dispersion_imag
_atom_type_scat_source
C C 0.0033 0.0016 'International Tables Vol C Tables 4.2.6.8 and 6.1.1.4'
H H 0.0000 0.0000 'International Tables Vol C Tables 4.2.6.8 and 6.1.1.4'
Sb Sb -0.5866 1.5461 'International Tables Vol C Tables 4.2.6.8 and 6.1.1.4'
Hf Hf -0.5830 6.1852 'International Tables Vol C Tables 4.2.6.8 and 6.1.1.4'

loop_
_geom_angle_atom_site_label_1
_geom_angle_atom_site_label_2
_geom_angle_atom_site_label_3
_geom_angle
_geom_angle_site_symmetry_1
_geom_angle_site_symmetry_3
C52 Hf C64 102.7(3) . .
C52 Hf C53 33.0(3) . .
C64 Hf C53 80.2(3) . .
C52 Hf C65 84.9(3) . .
C64 Hf C65 32.9(3) . .
C53 Hf C65 78.2(3) . .
C52 Hf C54 54.9(3) . .
C64 Hf C54 93.1(3) . .
C53 Hf C54 32.9(3) . .
C65 Hf C54 105.3(3) . .
C52 Hf C61 102.9(3) . .
C64 Hf C61 54.1(3) . .
C53 Hf C61 108.2(3) . .
C65 Hf C61 32.8(3) . .
C54 Hf C61 138.0(3) . .
C52 Hf C55 55.4(3) . .
C64 Hf C55 126.9(3) . .
C53 Hf C55 55.4(3) . .
C65 Hf C55 133.5(3) . .
C54 Hf C55 33.8(3) . .
C61 Hf C55 158.2(3) . .
C52 Hf C51 33.1(3) . .
C64 Hf C51 133.8(3) . .
C53 Hf C51 54.6(3) . .
C65 Hf C51 117.4(3) . .
C54 Hf C51 54.9(3) . .
C61 Hf C51 127.1(3) . .
C55 Hf C51 33.1(3) . .
C52 Hf C62 135.0(3) . .
C64 Hf C62 54.1(3) . .
C53 Hf C62 131.1(3) . .
C65 Hf C62 54.3(3) . .
C54 Hf C62 145.5(3) . .
C61 Hf C62 32.4(3) . .
C55 Hf C62 169.5(3) . .
C51 Hf C62 155.8(3) . .
C52 Hf C63 135.1(3) . .
C64 Hf C63 32.7(3) . .
C53 Hf C63 111.2(3) . .
C65 Hf C63 54.4(3) . .
C54 Hf C63 113.6(3) . .
C61 Hf C63 53.9(3) . .
C55 Hf C63 141.5(3) . .
C51 Hf C63 165.8(3) . .
C62 Hf C63 32.6(3) . .
C52 Hf Sb1 92.3(2) . .
C64 Hf Sb1 138.5(2) . .
C53 Hf Sb1 124.7(2) . .
C65 Hf Sb1 113.2(2) . .
C54 Hf Sb1 126.3(2) . .
C61 Hf Sb1 85.0(2) . .
C55 Hf Sb1 93.4(2) . .
C51 Hf Sb1 74.3(2) . .
C62 Hf Sb1 88.2(2) . .
C63 Hf Sb1 118.94(19) . .
C52 Hf Sb2 137.9(2) . .
C64 Hf Sb2 104.1(2) . .
C53 Hf Sb2 124.1(2) . .
C65 Hf Sb2 132.6(2) . .
C54 Hf Sb2 91.7(2) . .
C61 Hf Sb2 119.1(2) . .
C55 Hf Sb2 82.6(2) . .
C51 Hf Sb2 108.6(2) . .
C62 Hf Sb2 87.1(2) . .
C63 Hf Sb2 78.2(2) . .
Sb1 Hf Sb2 88.72(3) . .
C31 Sb1 C41 95.9(3) . .
C31 Sb1 Hf 129.4(2) . .
C41 Sb1 Hf 133.1(2) . .
C21 Sb2 C11 94.7(3) . .
C21 Sb2 Hf 109.5(2) . .
C11 Sb2 Hf 126.3(2) . .
C64 C65 C61 107.4(8) . .
C64 C65 C651 126.9(8) . .
C61 C65 C651 124.7(8) . .
C64 C65 Hf 73.3(5) . .
C61 C65 Hf 75.0(5) . .
C651 C65 Hf 126.7(6) . .
C22 C21 C26 117.9(8) . .
C22 C21 Sb2 118.1(6) . .
C26 C21 Sb2 124.0(7) . .
C16 C11 C12 117.8(8) . .
C16 C11 Sb2 114.9(6) . .
C12 C11 Sb2 127.2(6) . .
C23 C22 C21 119.0(8) . .
C23 C22 C27 119.0(8) . .
C21 C22 C27 121.9(8) . .
C65 C64 C63 109.2(7) . .
C65 C64 C641 125.5(8) . .
C63 C64 C641 124.1(8) . .
C65 C64 Hf 73.8(5) . .
C63 C64 Hf 76.2(5) . .
C641 C64 Hf 126.6(6) . .
C52 C53 C54 108.4(9) . .
C52 C53 Hf 72.7(5) . .
C54 C53 Hf 73.7(5) . .
C42 C43 C44 122.7(9) . .
C64 C63 C62 106.9(7) . .
C64 C63 C631 128.6(8) . .
C62 C63 C631 123.1(8) . .
C64 C63 Hf 71.1(5) . .
C62 C63 Hf 73.5(5) . .
C631 C63 Hf 131.1(6) . .
C14 C15 C16 122.3(9) . .
C35 C36 C31 118.7(9) . .
C35 C36 C39 118.2(9) . .
C31 C36 C39 123.0(9) . .
C33 C32 C31 119.0(9) . .
C33 C32 C37 116.5(9) . .
C31 C32 C37 124.5(9) . .
C13 C14 C15 117.7(9) . .
C13 C14 C18 122.4(8) . .
C15 C14 C18 119.9(8) . .
C24 C23 C22 122.9(9) . .
C44 C45 C46 122.4(9) . .
C61 C62 C63 107.9(8) . .
C61 C62 C621 126.7(8) . .
C63 C62 C621 124.4(8) . .
C61 C62 Hf 73.1(5) . .
C63 C62 Hf 73.9(5) . .
C621 C62 Hf 127.7(6) . .
C15 C16 C11 119.7(8) . .
C15 C16 C19 118.2(8) . .
C11 C16 C19 122.2(8) . .
C62 C61 C65 108.5(8) . .
C62 C61 C611 125.8(8) . .
C65 C61 C611 124.7(8) . .
C62 C61 Hf 74.5(5) . .
C65 C61 Hf 72.2(5) . .
C611 C61 Hf 128.6(6) . .
C53 C54 C55 108.7(9) . .
C53 C54 Hf 73.5(5) . .
C55 C54 Hf 74.6(5) . .
C25 C26 C21 120.4(9) . .
C25 C26 C29 117.8(8) . .
C21 C26 C29 121.8(9) . .
C33 C34 C35 120.1(10) . .
C33 C34 C38 121.1(10) . .
C35 C34 C38 118.8(10) . .
C13 C12 C11 119.5(8) . .
C13 C12 C17 116.6(8) . .
C11 C12 C17 123.8(8) . .
C26 C25 C24 122.2(9) . .
C46 C41 C42 121.0(8) . .
C46 C41 Sb1 120.0(6) . .
C42 C41 Sb1 118.8(7) . .
C25 C24 C23 117.4(9) . .
C25 C24 C28 122.5(9) . .
C23 C24 C28 120.1(9) . .
C51 C55 C54 105.8(9) . .
C51 C55 Hf 73.7(5) . .
C54 C55 Hf 71.5(5) . .
C41 C46 C45 118.4(8) . .
C41 C46 C49 124.8(8) . .
C45 C46 C49 116.8(8) . .
C45 C44 C43 117.3(9) . .
C45 C44 C48 120.2(9) . .
C43 C44 C48 122.4(9) . .
C34 C33 C32 121.1(10) . .
C34 C35 C36 120.8(9) . .
C32 C31 C36 120.3(9) . .
C32 C31 Sb1 123.3(7) . .
C36 C31 Sb1 116.3(7) . .
C43 C42 C41 117.9(9) . .
C43 C42 C47 117.3(8) . .
C41 C42 C47 124.7(8) . .
C14 C13 C12 122.9(9) . .
C53 C52 C51 109.0(9) . .
C53 C52 Hf 74.3(5) . .
C51 C52 Hf 76.1(5) . .
C52 C51 C55 108.0(9) . .
C52 C51 Hf 70.7(5) . .
C55 C51 Hf 73.2(5) . .
C2S C1S C3S 106.2(16) . .
C3S C3S C1S 120(3) 2_566 .
C4S C6S C5S 148(3) . 2
C4S C6S C4S 91(2) . 2
C5S C6S C4S 57.0(14) 2 2
C4S C5S C6S 68.5(13) . 2
C6S C4S C5S 144(3) . .
C6S C4S C6S 89(2) . 2
C5S C4S C6S 54.5(14) . 2

loop_
_geom_bond_atom_site_label_1
_geom_bond_atom_site_label_2
_geom_bond_distance
_geom_bond_site_symmetry_2
Hf C52 2.440(9) .
Hf C64 2.456(9) .
Hf C53 2.461(8) .
Hf C65 2.463(9) .
Hf C54 2.463(8) .
Hf C61 2.498(8) .
Hf C55 2.505(9) .
Hf C51 2.510(10) .
Hf C62 2.515(8) .
Hf C63 2.521(8) .
Hf Sb1 2.7821(11) .
Hf Sb2 3.0135(11) .
Sb1 C31 2.170(9) .
Sb1 C41 2.197(9) .
Sb2 C21 2.185(9) .
Sb2 C11 2.199(8) .
C65 C64 1.393(12) .
C65 C61 1.402(12) .
C65 C651 1.485(12) .
C21 C22 1.406(12) .
C21 C26 1.409(12) .
C11 C16 1.410(12) .
C11 C12 1.410(12) .
C22 C23 1.380(12) .
C22 C27 1.493(12) .
C641 C64 1.525(12) .
C64 C63 1.402(12) .
C19 C16 1.503(12) .
C53 C52 1.391(13) .
C53 C54 1.394(13) .
C43 C42 1.378(13) .
C43 C44 1.379(14) .
C63 C62 1.415(12) .
C63 C631 1.505(12) .
C15 C14 1.377(13) .
C15 C16 1.379(13) .
C36 C35 1.393(13) .
C36 C31 1.405(13) .
C36 C39 1.479(13) .
C32 C33 1.387(13) .
C32 C31 1.396(13) .
C32 C37 1.467(13) .
C49 C46 1.499(12) .
C621 C62 1.501(12) .
C14 C13 1.363(13) .
C14 C18 1.515(12) .
C23 C24 1.379(13) .
C45 C44 1.374(13) .
C45 C46 1.388(12) .
C62 C61 1.398(12) .
C61 C611 1.501(12) .
C54 C55 1.446(13) .
C26 C25 1.369(13) .
C26 C29 1.500(13) .
C34 C33 1.372(14) .
C34 C35 1.374(14) .
C34 C38 1.503(14) .
C12 C13 1.376(12) .
C12 C17 1.502(12) .
C25 C24 1.371(13) .
C41 C46 1.378(13) .
C41 C42 1.397(13) .
C24 C28 1.526(13) .
C55 C51 1.428(13) .
C44 C48 1.511(13) .
C42 C47 1.496(13) .
C52 C51 1.412(14) .
C1S C2S 1.50(2) .
C1S C3S 1.51(3) .
C3S C3S 1.25(5) 2_566
C6S C4S 1.22(3) .
C6S C5S 1.77(3) 2
C6S C4S 2.02(3) 2
C5S C4S 1.82(4) .
C5S C6S 1.77(3) 2
C4S C6S 2.02(3) 2

loop_
_geom_torsion_atom_site_label_1
_geom_torsion_atom_site_label_2
_geom_torsion_atom_site_label_3
_geom_torsion_atom_site_label_4
_geom_torsion
_geom_torsion_site_symmetry_1
_geom_torsion_site_symmetry_4
C52 Hf Sb1 C31 -27.8(4) . .
C64 Hf Sb1 C31 -139.8(5) . .
C53 Hf Sb1 C31 -21.7(4) . .
C65 Hf Sb1 C31 -113.2(4) . .
C54 Hf Sb1 C31 18.9(4) . .
C61 Hf Sb1 C31 -130.5(4) . .
C55 Hf Sb1 C31 27.7(4) . .
C51 Hf Sb1 C31 0.4(4) . .
C62 Hf Sb1 C31 -162.8(4) . .
C63 Hf Sb1 C31 -174.1(4) . .
Sb2 Hf Sb1 C31 110.1(3) . .
C52 Hf Sb1 C41 134.7(4) . .
C64 Hf Sb1 C41 22.7(5) . .
C53 Hf Sb1 C41 140.8(4) . .
C65 Hf Sb1 C41 49.3(4) . .
C54 Hf Sb1 C41 -178.6(4) . .
C61 Hf Sb1 C41 32.0(4) . .
C55 Hf Sb1 C41 -169.8(4) . .
C51 Hf Sb1 C41 162.9(4) . .
C62 Hf Sb1 C41 -0.3(4) . .
C63 Hf Sb1 C41 -11.6(4) . .
Sb2 Hf Sb1 C41 -87.4(3) . .
C52 Hf Sb2 C21 21.5(4) . .
C64 Hf Sb2 C21 149.5(3) . .
C53 Hf Sb2 C21 61.9(4) . .
C65 Hf Sb2 C21 168.6(4) . .
C54 Hf Sb2 C21 55.8(3) . .
C61 Hf Sb2 C21 -154.0(3) . .
C55 Hf Sb2 C21 23.2(3) . .
C51 Hf Sb2 C21 2.5(3) . .
C62 Hf Sb2 C21 -158.7(3) . .
C63 Hf Sb2 C21 169.6(3) . .
Sb1 Hf Sb2 C21 -70.4(2) . .
C52 Hf Sb2 C11 -90.0(4) . .
C64 Hf Sb2 C11 37.9(3) . .
C53 Hf Sb2 C11 -49.7(4) . .
C65 Hf Sb2 C11 57.0(4) . .
C54 Hf Sb2 C11 -55.7(3) . .
C61 Hf Sb2 C11 94.4(3) . .
C55 Hf Sb2 C11 -88.4(3) . .
C51 Hf Sb2 C11 -109.1(4) . .
C62 Hf Sb2 C11 89.8(3) . .
C63 Hf Sb2 C11 58.1(3) . .
Sb1 Hf Sb2 C11 178.0(3) . .
C52 Hf C65 C64 122.8(5) . .
C53 Hf C65 C64 90.1(5) . .
C54 Hf C65 C64 71.4(5) . .
C61 Hf C65 C64 -113.9(7) . .
C55 Hf C65 C64 93.3(6) . .
C51 Hf C65 C64 129.4(5) . .
C62 Hf C65 C64 -77.4(5) . .
C63 Hf C65 C64 -37.0(5) . .
Sb1 Hf C65 C64 -146.9(4) . .
Sb2 Hf C65 C64 -35.7(6) . .
C52 Hf C65 C61 -123.3(6) . .
C64 Hf C65 C61 113.9(7) . .
C53 Hf C65 C61 -156.0(6) . .
C54 Hf C65 C61 -174.8(5) . .
C55 Hf C65 C61 -152.8(5) . .
C51 Hf C65 C61 -116.8(5) . .
C62 Hf C65 C61 36.4(5) . .
C63 Hf C65 C61 76.9(5) . .
Sb1 Hf C65 C61 -33.0(5) . .
Sb2 Hf C65 C61 78.1(6) . .
C52 Hf C65 C651 -1.1(8) . .
C64 Hf C65 C651 -123.9(10) . .
C53 Hf C65 C651 -33.7(8) . .
C54 Hf C65 C651 -52.5(8) . .
C61 Hf C65 C651 122.3(10) . .
C55 Hf C65 C651 -30.5(10) . .
C51 Hf C65 C651 5.5(9) . .
C62 Hf C65 C651 158.7(9) . .
C63 Hf C65 C651 -160.9(9) . .
Sb1 Hf C65 C651 89.2(8) . .
Sb2 Hf C65 C651 -159.6(7) . .
C11 Sb2 C21 C22 -125.1(7) . .
Hf Sb2 C21 C22 103.7(6) . .
C11 Sb2 C21 C26 54.5(8) . .
Hf Sb2 C21 C26 -76.7(8) . .
C21 Sb2 C11 C16 73.4(7) . .
Hf Sb2 C11 C16 -168.2(5) . .
C21 Sb2 C11 C12 -110.1(8) . .
Hf Sb2 C11 C12 8.2(8) . .
C26 C21 C22 C23 4.7(13) . .
Sb2 C21 C22 C23 -175.6(7) . .
C26 C21 C22 C27 -172.2(8) . .
Sb2 C21 C22 C27 7.5(11) . .
C61 C65 C64 C63 0.9(11) . .
C651 C65 C64 C63 -167.7(9) . .
Hf C65 C64 C63 68.7(6) . .
C61 C65 C64 C641 168.5(9) . .
C651 C65 C64 C641 -0.1(16) . .
Hf C65 C64 C641 -123.8(9) . .
C61 C65 C64 Hf -67.8(6) . .
C651 C65 C64 Hf 123.7(10) . .
C52 Hf C64 C65 -59.1(6) . .
C53 Hf C64 C65 -83.4(5) . .
C54 Hf C64 C65 -113.8(5) . .
C61 Hf C64 C65 37.7(5) . .
C55 Hf C64 C65 -115.0(5) . .
C51 Hf C64 C65 -72.0(6) . .
C62 Hf C64 C65 78.0(5) . .
C63 Hf C64 C65 115.1(7) . .
Sb1 Hf C64 C65 49.2(6) . .
Sb2 Hf C64 C65 153.7(5) . .
C52 Hf C64 C63 -174.2(5) . .
C53 Hf C64 C63 161.5(5) . .
C65 Hf C64 C63 -115.1(7) . .
C54 Hf C64 C63 131.2(5) . .
C61 Hf C64 C63 -77.3(5) . .
C55 Hf C64 C63 129.9(5) . .
C51 Hf C64 C63 172.9(5) . .
C62 Hf C64 C63 -37.1(5) . .
Sb1 Hf C64 C63 -65.9(6) . .
Sb2 Hf C64 C63 38.6(5) . .
C52 Hf C64 C641 63.4(8) . .
C53 Hf C64 C641 39.1(8) . .
C65 Hf C64 C641 122.5(10) . .
C54 Hf C64 C641 8.7(8) . .
C61 Hf C64 C641 160.2(9) . .
C55 Hf C64 C641 7.5(9) . .
C51 Hf C64 C641 50.5(9) . .
C62 Hf C64 C641 -159.5(9) . .
C63 Hf C64 C641 -122.4(10) . .
Sb1 Hf C64 C641 171.7(6) . .
Sb2 Hf C64 C641 -83.8(8) . .
C64 Hf C53 C52 132.4(6) . .
C65 Hf C53 C52 99.0(6) . .
C54 Hf C53 C52 -115.9(9) . .
C61 Hf C53 C52 85.6(6) . .
C55 Hf C53 C52 -78.2(6) . .
C51 Hf C53 C52 -37.5(6) . .
C62 Hf C53 C52 112.4(6) . .
C63 Hf C53 C52 143.0(6) . .
Sb1 Hf C53 C52 -11.2(7) . .
Sb2 Hf C53 C52 -127.1(5) . .
C52 Hf C53 C54 115.9(9) . .
C64 Hf C53 C54 -111.7(6) . .
C65 Hf C53 C54 -145.1(6) . .
C61 Hf C53 C54 -158.6(5) . .
C55 Hf C53 C54 37.7(5) . .
C51 Hf C53 C54 78.4(6) . .
C62 Hf C53 C54 -131.7(6) . .
C63 Hf C53 C54 -101.1(6) . .
Sb1 Hf C53 C54 104.7(5) . .
Sb2 Hf C53 C54 -11.2(6) . .
C65 C64 C63 C62 -1.9(10) . .
C641 C64 C63 C62 -169.6(8) . .
Hf C64 C63 C62 65.3(6) . .
C65 C64 C63 C631 164.9(9) . .
C641 C64 C63 C631 -2.9(15) . .
Hf C64 C63 C631 -128.0(9) . .
C65 C64 C63 Hf -67.1(7) . .
C641 C64 C63 Hf 125.1(9) . .
C52 Hf C63 C64 8.0(7) . .
C53 Hf C63 C64 -19.6(6) . .
C65 Hf C63 C64 37.2(5) . .
C54 Hf C63 C64 -55.2(6) . .
C61 Hf C63 C64 78.0(5) . .
C55 Hf C63 C64 -80.2(7) . .
C51 Hf C63 C64 -21.4(14) . .
C62 Hf C63 C64 115.0(7) . .
Sb1 Hf C63 C64 136.3(4) . .
Sb2 Hf C63 C64 -141.8(5) . .
C52 Hf C63 C62 -106.9(6) . .
C64 Hf C63 C62 -115.0(7) . .
C53 Hf C63 C62 -134.6(5) . .
C65 Hf C63 C62 -77.8(5) . .
C54 Hf C63 C62 -170.1(5) . .
C61 Hf C63 C62 -36.9(5) . .
C55 Hf C63 C62 164.9(5) . .
C51 Hf C63 C62 -136.4(11) . .
Sb1 Hf C63 C62 21.3(6) . .
Sb2 Hf C63 C62 103.2(5) . .
C52 Hf C63 C631 133.3(8) . .
C64 Hf C63 C631 125.2(10) . .
C53 Hf C63 C631 105.6(8) . .
C65 Hf C63 C631 162.5(9) . .
C54 Hf C63 C631 70.1(8) . .
C61 Hf C63 C631 -156.7(9) . .
C55 Hf C63 C631 45.1(10) . .
C51 Hf C63 C631 103.8(13) . .
C62 Hf C63 C631 -119.8(10) . .
Sb1 Hf C63 C631 -98.5(8) . .
Sb2 Hf C63 C631 -16.6(7) . .
C16 C15 C14 C13 1.1(15) . .
C16 C15 C14 C18 -179.7(9) . .
C21 C22 C23 C24 -1.5(14) . .
C27 C22 C23 C24 175.4(9) . .
C64 C63 C62 C61 2.1(10) . .
C631 C63 C62 C61 -165.5(8) . .
Hf C63 C62 C61 65.8(6) . .
C64 C63 C62 C621 171.3(8) . .
C631 C63 C62 C621 3.7(14) . .
Hf C63 C62 C621 -125.0(9) . .
C64 C63 C62 Hf -63.7(6) . .
C631 C63 C62 Hf 128.7(8) . .
C52 Hf C62 C61 -7.7(8) . .
C64 Hf C62 C61 -77.8(6) . .
C53 Hf C62 C61 -53.2(7) . .
C65 Hf C62 C61 -36.9(5) . .
C54 Hf C62 C61 -98.8(7) . .
C55 Hf C62 C61 -177.6(15) . .
C51 Hf C62 C61 40.7(10) . .
C63 Hf C62 C61 -115.0(8) . .
Sb1 Hf C62 C61 83.6(5) . .
Sb2 Hf C62 C61 172.4(5) . .
C52 Hf C62 C63 107.2(6) . .
C64 Hf C62 C63 37.2(5) . .
C53 Hf C62 C63 61.8(6) . .
C65 Hf C62 C63 78.0(6) . .
C54 Hf C62 C63 16.1(8) . .
C61 Hf C62 C63 115.0(8) . .
C55 Hf C62 C63 -62.6(18) . .
C51 Hf C62 C63 155.7(7) . .
Sb1 Hf C62 C63 -161.4(5) . .
Sb2 Hf C62 C63 -72.6(5) . .
C52 Hf C62 C621 -131.5(8) . .
C64 Hf C62 C621 158.5(9) . .
C53 Hf C62 C621 -176.9(7) . .
C65 Hf C62 C621 -160.7(9) . .
C54 Hf C62 C621 137.4(8) . .
C61 Hf C62 C621 -123.7(11) . .
C55 Hf C62 C621 59(2) . .
C51 Hf C62 C621 -83.0(11) . .
C63 Hf C62 C621 121.3(10) . .
Sb1 Hf C62 C621 -40.1(8) . .
Sb2 Hf C62 C621 48.7(8) . .
C14 C15 C16 C11 0.5(15) . .
C14 C15 C16 C19 179.9(9) . .
C12 C11 C16 C15 -1.9(13) . .
Sb2 C11 C16 C15 174.9(7) . .
C12 C11 C16 C19 178.7(8) . .
Sb2 C11 C16 C19 -4.5(12) . .
C63 C62 C61 C65 -1.6(10) . .
C621 C62 C61 C65 -170.5(8) . .
Hf C62 C61 C65 64.7(6) . .
C63 C62 C61 C611 167.0(8) . .
C621 C62 C61 C611 -1.9(15) . .
Hf C62 C61 C611 -126.7(9) . .
C63 C62 C61 Hf -66.3(6) . .
C621 C62 C61 Hf 124.8(9) . .
C64 C65 C61 C62 0.4(11) . .
C651 C65 C61 C62 169.3(9) . .
Hf C65 C61 C62 -66.2(6) . .
C64 C65 C61 C611 -168.3(8) . .
C651 C65 C61 C611 0.6(15) . .
Hf C65 C61 C611 125.1(9) . .
C64 C65 C61 Hf 66.6(6) . .
C651 C65 C61 Hf -124.5(9) . .
C52 Hf C61 C62 174.4(5) . .
C64 Hf C61 C62 78.0(6) . .
C53 Hf C61 C62 140.6(5) . .
C65 Hf C61 C62 115.8(8) . .
C54 Hf C61 C62 123.3(6) . .
C55 Hf C61 C62 178.8(7) . .
C51 Hf C61 C62 -160.4(5) . .
C63 Hf C61 C62 37.2(5) . .
Sb1 Hf C61 C62 -94.4(5) . .
Sb2 Hf C61 C62 -8.7(6) . .
C52 Hf C61 C65 58.6(6) . .
C64 Hf C61 C65 -37.8(5) . .
C53 Hf C61 C65 24.8(6) . .
C54 Hf C61 C65 7.6(7) . .
C55 Hf C61 C65 63.0(10) . .
C51 Hf C61 C65 83.8(6) . .
C62 Hf C61 C65 -115.8(8) . .
C63 Hf C61 C65 -78.5(6) . .
Sb1 Hf C61 C65 149.8(5) . .
Sb2 Hf C61 C65 -124.4(5) . .
C52 Hf C61 C611 -61.9(8) . .
C64 Hf C61 C611 -158.4(9) . .
C53 Hf C61 C611 -95.7(8) . .
C65 Hf C61 C611 -120.5(10) . .
C54 Hf C61 C611 -113.0(8) . .
C55 Hf C61 C611 -57.5(12) . .
C51 Hf C61 C611 -36.7(9) . .
C62 Hf C61 C611 123.7(10) . .
C63 Hf C61 C611 160.9(9) . .
Sb1 Hf C61 C611 29.3(8) . .
Sb2 Hf C61 C611 115.0(8) . .
C52 C53 C54 C55 -2.0(10) . .
Hf C53 C54 C55 -66.9(6) . .
C52 C53 C54 Hf 64.9(6) . .
C52 Hf C54 C53 -36.8(6) . .
C64 Hf C54 C53 66.5(6) . .
C65 Hf C54 C53 35.5(6) . .
C61 Hf C54 C53 31.2(8) . .
C55 Hf C54 C53 -115.4(8) . .
C51 Hf C54 C53 -77.6(6) . .
C62 Hf C54 C53 83.4(8) . .
C63 Hf C54 C53 92.8(6) . .
Sb1 Hf C54 C53 -99.6(5) . .
Sb2 Hf C54 C53 170.7(5) . .
C52 Hf C54 C55 78.6(6) . .
C64 Hf C54 C55 -178.2(6) . .
C53 Hf C54 C55 115.4(8) . .
C65 Hf C54 C55 150.8(5) . .
C61 Hf C54 C55 146.6(5) . .
C51 Hf C54 C55 37.8(5) . .
C62 Hf C54 C55 -161.2(6) . .
C63 Hf C54 C55 -151.8(5) . .
Sb1 Hf C54 C55 15.8(7) . .
Sb2 Hf C54 C55 -73.9(5) . .
C22 C21 C26 C25 -3.6(14) . .
Sb2 C21 C26 C25 176.8(7) . .
C22 C21 C26 C29 176.0(9) . .
Sb2 C21 C26 C29 -3.6(13) . .
C16 C11 C12 C13 1.6(13) . .
Sb2 C11 C12 C13 -174.8(6) . .
C16 C11 C12 C17 -175.9(8) . .
Sb2 C11 C12 C17 7.8(12) . .
C21 C26 C25 C24 -0.9(15) . .
C29 C26 C25 C24 179.5(9) . .
C31 Sb1 C41 C46 -119.0(8) . .
Hf Sb1 C41 C46 74.5(8) . .
C31 Sb1 C41 C42 55.0(8) . .
Hf Sb1 C41 C42 -111.5(7) . .
C26 C25 C24 C23 4.1(15) . .
C26 C25 C24 C28 -175.0(9) . .
C22 C23 C24 C25 -2.9(15) . .
C22 C23 C24 C28 176.2(9) . .
C53 C54 C55 C51 -0.1(9) . .
Hf C54 C55 C51 -66.2(6) . .
C53 C54 C55 Hf 66.1(6) . .
C52 Hf C55 C51 36.4(6) . .
C64 Hf C55 C51 115.7(6) . .
C53 Hf C55 C51 76.8(6) . .
C65 Hf C55 C51 73.0(7) . .
C54 Hf C55 C51 113.4(8) . .
C61 Hf C55 C51 31.2(11) . .
C62 Hf C55 C51 -152.3(15) . .
C63 Hf C55 C51 157.4(5) . .
Sb1 Hf C55 C51 -53.9(6) . .
Sb2 Hf C55 C51 -142.2(6) . .
C52 Hf C55 C54 -76.9(6) . .
C64 Hf C55 C54 2.3(7) . .
C53 Hf C55 C54 -36.6(5) . .
C65 Hf C55 C54 -40.4(7) . .
C61 Hf C55 C54 -82.2(10) . .
C51 Hf C55 C54 -113.4(8) . .
C62 Hf C55 C54 94.3(17) . .
C63 Hf C55 C54 44.1(8) . .
Sb1 Hf C55 C54 -167.3(5) . .
Sb2 Hf C55 C54 104.4(5) . .
C42 C41 C46 C45 -2.9(14) . .
Sb1 C41 C46 C45 170.9(6) . .
C42 C41 C46 C49 179.5(9) . .
Sb1 C41 C46 C49 -6.7(13) . .
C44 C45 C46 C41 -1.1(14) . .
C44 C45 C46 C49 176.7(8) . .
C46 C45 C44 C43 4.2(14) . .
C46 C45 C44 C48 -172.8(9) . .
C42 C43 C44 C45 -3.5(14) . .
C42 C43 C44 C48 173.5(9) . .
C35 C34 C33 C32 0.8(15) . .
C38 C34 C33 C32 -178.0(9) . .
C31 C32 C33 C34 -1.0(15) . .
C37 C32 C33 C34 -179.1(9) . .
C33 C34 C35 C36 0.5(14) . .
C38 C34 C35 C36 179.3(9) . .
C31 C36 C35 C34 -1.5(14) . .
C39 C36 C35 C34 174.5(9) . .
C33 C32 C31 C36 0.0(14) . .
C37 C32 C31 C36 177.9(9) . .
C33 C32 C31 Sb1 176.2(7) . .
C37 C32 C31 Sb1 -5.8(13) . .
C35 C36 C31 C32 1.2(14) . .
C39 C36 C31 C32 -174.6(9) . .
C35 C36 C31 Sb1 -175.3(7) . .
C39 C36 C31 Sb1 9.0(12) . .
C41 Sb1 C31 C32 -107.7(8) . .
Hf Sb1 C31 C32 59.5(9) . .
C41 Sb1 C31 C36 68.7(7) . .
Hf Sb1 C31 C36 -124.1(6) . .
C44 C43 C42 C41 -0.3(14) . .
C44 C43 C42 C47 -178.0(9) . .
C46 C41 C42 C43 3.6(14) . .
Sb1 C41 C42 C43 -170.3(7) . .
C46 C41 C42 C47 -178.9(9) . .
Sb1 C41 C42 C47 7.3(13) . .
C15 C14 C13 C12 -1.4(14) . .
C18 C14 C13 C12 179.4(9) . .
C11 C12 C13 C14 0.1(14) . .
C17 C12 C13 C14 177.7(9) . .
C54 C53 C52 C51 3.4(10) . .
Hf C53 C52 C51 68.9(6) . .
C54 C53 C52 Hf -65.5(6) . .
C64 Hf C52 C53 -48.2(6) . .
C65 Hf C52 C53 -76.1(6) . .
C54 Hf C52 C53 36.7(5) . .
C61 Hf C52 C53 -103.8(6) . .
C55 Hf C52 C53 78.2(6) . .
C51 Hf C52 C53 114.6(8) . .
C62 Hf C52 C53 -99.5(6) . .
C63 Hf C52 C53 -52.6(7) . .
Sb1 Hf C52 C53 170.8(6) . .
Sb2 Hf C52 C53 80.2(7) . .
C64 Hf C52 C51 -162.8(5) . .
C53 Hf C52 C51 -114.6(8) . .
C65 Hf C52 C51 169.3(6) . .
C54 Hf C52 C51 -78.0(6) . .
C61 Hf C52 C51 141.6(5) . .
C55 Hf C52 C51 -36.4(5) . .
C62 Hf C52 C51 145.8(5) . .
C63 Hf C52 C51 -167.3(5) . .
Sb1 Hf C52 C51 56.2(5) . .
Sb2 Hf C52 C51 -34.4(7) . .
C53 C52 C51 C55 -3.5(10) . .
Hf C52 C51 C55 64.2(6) . .
C53 C52 C51 Hf -67.7(6) . .
C54 C55 C51 C52 2.2(9) . .
Hf C55 C51 C52 -62.6(6) . .
C54 C55 C51 Hf 64.8(6) . .
C64 Hf C51 C52 23.5(7) . .
C53 Hf C51 C52 37.3(5) . .
C65 Hf C51 C52 -12.1(7) . .
C54 Hf C51 C52 77.9(6) . .
C61 Hf C51 C52 -49.5(7) . .
C55 Hf C51 C52 116.5(8) . .
C62 Hf C51 C52 -75.4(9) . .
C63 Hf C51 C52 39.4(14) . .
Sb1 Hf C51 C52 -120.4(6) . .
Sb2 Hf C51 C52 156.4(5) . .
C52 Hf C51 C55 -116.5(8) . .
C64 Hf C51 C55 -93.0(7) . .
C53 Hf C51 C55 -79.2(6) . .
C65 Hf C51 C55 -128.6(6) . .
C54 Hf C51 C55 -38.7(6) . .
C61 Hf C51 C55 -166.0(5) . .
C62 Hf C51 C55 168.0(7) . .
C63 Hf C51 C55 -77.1(13) . .
Sb1 Hf C51 C55 123.0(6) . .
Sb2 Hf C51 C55 39.9(6) . .
C2S C1S C3S C3S -179(4) . 2_566
C5S C6S C4S C5S -4(9) 2 .
C4S C6S C4S C5S -2(4) 2 .
C5S C6S C4S C6S -2(5) 2 2
C4S C6S C4S C6S 0.0 2 2
C6S C5S C4S C6S 3(5) 2 .
